data_4036681
loop_
_publ_author_name
'Turo\<ckin, Aleksej'
'Honeker, Roman'
'Raven, William'
'Selig, Philipp'

_publ_section_title
;
 Synthesis of Chiral Bicyclic Guanidinium Salts using
 Di(imidazole-1-yl)methanimine.
;
_journal_issue 11
_journal_name_full 'The Journal of organic chemistry'
_journal_page_first 4516
_journal_page_last 4529
_journal_paper_doi 10.1021/acs.joc.6b00283
_journal_volume 81
_journal_year 2016
_chemical_absolute_configuration rmad
_chemical_formula_moiety 'C13 H27 Cl2 N3, Cl'
_chemical_formula_sum 'C13 H27 Cl3 N3'
_chemical_formula_weight 331.72
_chemical_melting_point unk
_chemical_name_common 38
_space_group_crystal_system tetragonal
_space_group_IT_number 92
_space_group_name_Hall 'P 4abw 2nw'
_space_group_name_H-M_alt 'P 41 21 2'
_atom_sites_solution_hydrogens mixed
_audit_creation_method SHELXL-2013
_cell_angle_alpha 90
_cell_angle_beta 90
_cell_angle_gamma 90
_cell_formula_units_Z 8
_cell_length_a 15.5961(9)
_cell_length_b 15.5961(9)
_cell_length_c 14.7319(9)
_cell_measurement_temperature 100(2)
_cell_volume 3583.4(4)
_computing_cell_refinement SMART
_computing_data_collection 'SMART (Bruker, 2001)'
_computing_data_reduction 'SAINT (Bruker, 1999)'
_computing_molecular_graphics 'PLATON (Spek, 2003)'
_computing_publication_material 'SHELXL2013 (Sheldrick, 2013)'
_computing_structure_refinement 'SHELXL2013 (Sheldrick, 2013)'
_computing_structure_solution 'SHELXS2013 (Sheldrick, 2013)'
_diffrn_ambient_temperature 100(2)
_diffrn_measured_fraction_theta_full 0.999
_diffrn_measured_fraction_theta_max 1.000
_diffrn_measurement_device_type 'CCD Area Detector'
_diffrn_measurement_method '\w scans'
_diffrn_radiation_type MoK\a
_diffrn_radiation_wavelength 0.71073
_diffrn_reflns_av_R_equivalents 0.0544
_diffrn_reflns_av_unetI/netI 0.0251
_diffrn_reflns_Laue_measured_fraction_full 0.999
_diffrn_reflns_Laue_measured_fraction_max 1.000
_diffrn_reflns_limit_h_max 19
_diffrn_reflns_limit_h_min -19
_diffrn_reflns_limit_k_max 19
_diffrn_reflns_limit_k_min -19
_diffrn_reflns_limit_l_max 18
_diffrn_reflns_limit_l_min -17
_diffrn_reflns_number 38342
_diffrn_reflns_point_group_measured_fraction_full 1.000
_diffrn_reflns_point_group_measured_fraction_max 1.000
_diffrn_reflns_theta_full 25.242
_diffrn_reflns_theta_max 26.411
_diffrn_reflns_theta_min 1.847
_diffrn_source 'Incoatec microsource'
_exptl_absorpt_coefficient_mu 0.504
_exptl_absorpt_correction_T_max 0.7454
_exptl_absorpt_correction_T_min 0.6556
_exptl_absorpt_correction_type multi-scan
_exptl_absorpt_process_details SADABS
_exptl_crystal_colour colourless
_exptl_crystal_density_diffrn 1.230
_exptl_crystal_description block
_exptl_crystal_F_000 1416
_exptl_crystal_size_max 0.340
_exptl_crystal_size_mid 0.260
_exptl_crystal_size_min 0.260
_refine_diff_density_max 0.255
_refine_diff_density_min -0.263
_refine_diff_density_rms 0.043
_refine_ls_abs_structure_details
;
 Flack x determined using 1394 quotients [(I+)-(I-)]/[(I+)+(I-)]
 (Parsons and Flack (2004), Acta Cryst. A60, s61).
;
_refine_ls_abs_structure_Flack -0.04(2)
_refine_ls_extinction_method none
_refine_ls_goodness_of_fit_ref 1.039
_refine_ls_hydrogen_treatment mixed
_refine_ls_matrix_type full
_refine_ls_number_parameters 192
_refine_ls_number_reflns 3694
_refine_ls_number_restraints 0
_refine_ls_restrained_S_all 1.039
_refine_ls_R_factor_all 0.0328
_refine_ls_R_factor_gt 0.0296
_refine_ls_shift/su_max 0.000
_refine_ls_shift/su_mean 0.000
_refine_ls_structure_factor_coef Fsqd
_refine_ls_weighting_details
;
 w=1/[\s^2^(Fo^2^)+(0.0440P)^2^+0.7476P]
 where P=(Fo^2^+2Fc^2^)/3
;
_refine_ls_weighting_scheme calc
_refine_ls_wR_factor_gt 0.0751
_refine_ls_wR_factor_ref 0.0776
_reflns_Friedel_coverage 0.717
_reflns_Friedel_fraction_full 1.000
_reflns_Friedel_fraction_max 1.000
_reflns_number_gt 3470
_reflns_number_total 3694
_reflns_threshold_expression 'I > 2\s(I)'
_cod_data_source_file jo6b00283_si_001.cif
_cod_data_source_block 38
_cod_original_cell_volume 3583.4(5)
_cod_database_code 4036681
_shelx_space_group_comment
;
The symmetry employed for this shelxl refinement is uniquely defined
by the following loop, which should always be used as a source of
symmetry information in preference to the above space-group names.
They are only intended as comments.
;
_shelx_estimated_absorpt_t_min 0.847
_shelx_estimated_absorpt_t_max 0.880
_shelxl_version_number 2013-2

loop_
_space_group_symop_operation_xyz
'x, y, z'
'-x, -y, z+1/2'
'-y+1/2, x+1/2, z+1/4'
'y+1/2, -x+1/2, z+3/4'
'-x+1/2, y+1/2, -z+1/4'
'x+1/2, -y+1/2, -z+3/4'
'y, x, -z'
'-y, -x, -z+1/2'

loop_
_atom_site_label
_atom_site_type_symbol
_atom_site_fract_x
_atom_site_fract_y
_atom_site_fract_z
_atom_site_U_iso_or_equiv
_atom_site_adp_type
_atom_site_occupancy
_atom_site_site_symmetry_order
_atom_site_calc_flag
_atom_site_refinement_flags_posn
_atom_site_refinement_flags_adp
_atom_site_refinement_flags_occupancy
Cl1 Cl 0.57141(5) 0.55610(8) 0.80441(6) 0.0642(3) Uani 1 1 d . . .
Cl2 Cl 0.93578(4) 0.40412(5) 0.53928(5) 0.03617(18) Uani 1 1 d . . .
N1 N 0.75785(15) 0.39276(14) 0.71455(16) 0.0250(5) Uani 1 1 d . . .
H1D H 0.7536(18) 0.354(2) 0.674(2) 0.024(8) Uiso 1 1 d . . .
H1E H 0.763(2) 0.377(2) 0.772(3) 0.055(11) Uiso 1 1 d . . .
N2 N 0.76247(14) 0.53836(14) 0.75033(13) 0.0212(4) Uani 1 1 d . . .
H2D H 0.769(4) 0.591(4) 0.729(4) 0.025 Uiso 0.5 1 d . U P
N3 N 0.76318(14) 0.49783(14) 0.60206(13) 0.0219(4) Uani 1 1 d . . .
H3D H 0.766(4) 0.555(4) 0.593(4) 0.026 Uiso 0.5 1 d . U P
C1 C 0.76081(15) 0.47446(16) 0.68975(16) 0.0199(5) Uani 1 1 d . . .
C2 C 0.73974(16) 0.53185(17) 0.84693(16) 0.0220(5) Uani 1 1 d . . .
H2 H 0.7212 0.4716 0.8595 0.026 Uiso 1 1 calc R U .
C3 C 0.6641(2) 0.5908(2) 0.86382(19) 0.0392(7) Uani 1 1 d . . .
H3A H 0.6791 0.6496 0.8442 0.047 Uiso 1 1 calc R U .
H3B H 0.6516 0.5924 0.9297 0.047 Uiso 1 1 calc R U .
C4 C 0.81693(17) 0.55299(17) 0.90942(16) 0.0241(5) Uani 1 1 d . . .
C5 C 0.89421(17) 0.49966(19) 0.8792(2) 0.0317(6) Uani 1 1 d . . .
H5A H 0.9427 0.5108 0.9199 0.048 Uiso 1 1 calc R U .
H5B H 0.9100 0.5154 0.8170 0.048 Uiso 1 1 calc R U .
H5C H 0.8794 0.4386 0.8814 0.048 Uiso 1 1 calc R U .
C6 C 0.8398(2) 0.64895(18) 0.9052(2) 0.0345(6) Uani 1 1 d . . .
H6A H 0.7931 0.6826 0.9320 0.052 Uiso 1 1 calc R U .
H6B H 0.8479 0.6661 0.8418 0.052 Uiso 1 1 calc R U .
H6C H 0.8928 0.6592 0.9392 0.052 Uiso 1 1 calc R U .
C7 C 0.7939(2) 0.5283(2) 1.00698(18) 0.0357(7) Uani 1 1 d . . .
H7A H 0.7746 0.4685 1.0085 0.054 Uiso 1 1 calc R U .
H7B H 0.7480 0.5657 1.0291 0.054 Uiso 1 1 calc R U .
H7C H 0.8445 0.5348 1.0458 0.054 Uiso 1 1 calc R U .
C8 C 0.76583(15) 0.44085(16) 0.52304(15) 0.0188(5) Uani 1 1 d . . .
H8 H 0.7631 0.3805 0.5457 0.023 Uiso 1 1 calc R U .
C9 C 0.85158(16) 0.45253(17) 0.47503(16) 0.0234(5) Uani 1 1 d . . .
H9A H 0.8635 0.5145 0.4673 0.028 Uiso 1 1 calc R U .
H9B H 0.8489 0.4260 0.4140 0.028 Uiso 1 1 calc R U .
C10 C 0.68773(16) 0.45559(15) 0.46015(18) 0.0228(5) Uani 1 1 d . . .
C11 C 0.60691(16) 0.43952(19) 0.5160(2) 0.0314(6) Uani 1 1 d . . .
H11A H 0.5564 0.4437 0.4766 0.047 Uiso 1 1 calc R U .
H11B H 0.6028 0.4825 0.5644 0.047 Uiso 1 1 calc R U .
H11C H 0.6095 0.3821 0.5429 0.047 Uiso 1 1 calc R U .
C12 C 0.68766(18) 0.54668(18) 0.42105(19) 0.0293(6) Uani 1 1 d . . .
H12A H 0.6364 0.5549 0.3836 0.044 Uiso 1 1 calc R U .
H12B H 0.7390 0.5550 0.3837 0.044 Uiso 1 1 calc R U .
H12C H 0.6875 0.5884 0.4708 0.044 Uiso 1 1 calc R U .
C13 C 0.6899(2) 0.3895(2) 0.38303(19) 0.0381(7) Uani 1 1 d . . .
H13A H 0.6967 0.3319 0.4086 0.057 Uiso 1 1 calc R U .
H13B H 0.7381 0.4020 0.3425 0.057 Uiso 1 1 calc R U .
H13C H 0.6362 0.3923 0.3487 0.057 Uiso 1 1 calc R U .
Cl3 Cl 0.78429(4) 0.28158(4) 0.89621(4) 0.02256(14) Uani 1 1 d . . .

loop_
_atom_site_aniso_label
_atom_site_aniso_U_11
_atom_site_aniso_U_22
_atom_site_aniso_U_33
_atom_site_aniso_U_23
_atom_site_aniso_U_13
_atom_site_aniso_U_12
Cl1 0.0269(4) 0.1099(8) 0.0559(5) 0.0435(6) -0.0023(4) -0.0006(4)
Cl2 0.0218(3) 0.0466(4) 0.0401(4) 0.0184(3) -0.0036(3) 0.0014(3)
N1 0.0405(13) 0.0192(11) 0.0154(10) 0.0013(9) -0.0001(10) -0.0040(9)
N2 0.0299(12) 0.0191(11) 0.0147(10) -0.0011(8) 0.0040(8) -0.0036(8)
N3 0.0333(12) 0.0174(10) 0.0151(9) 0.0011(8) 0.0024(9) -0.0030(9)
C1 0.0200(12) 0.0206(12) 0.0193(12) -0.0003(9) 0.0011(9) -0.0031(9)
C2 0.0264(13) 0.0237(12) 0.0159(11) 0.0003(10) 0.0028(10) 0.0003(10)
C3 0.0372(16) 0.0531(19) 0.0274(14) 0.0042(14) 0.0063(12) 0.0133(14)
C4 0.0327(14) 0.0219(12) 0.0177(12) -0.0013(10) -0.0022(10) -0.0020(11)
C5 0.0259(14) 0.0294(14) 0.0398(16) -0.0022(12) -0.0042(12) -0.0036(11)
C6 0.0493(18) 0.0234(14) 0.0308(14) -0.0039(12) -0.0025(13) -0.0069(13)
C7 0.0485(18) 0.0381(16) 0.0206(13) 0.0042(12) -0.0044(13) -0.0035(14)
C8 0.0235(12) 0.0190(11) 0.0140(10) -0.0011(9) 0.0015(9) 0.0001(9)
C9 0.0219(12) 0.0289(14) 0.0195(12) 0.0063(10) 0.0000(10) 0.0024(10)
C10 0.0234(12) 0.0238(13) 0.0213(12) -0.0011(10) -0.0008(10) 0.0035(10)
C11 0.0225(13) 0.0347(15) 0.0370(15) 0.0053(13) -0.0006(11) 0.0000(11)
C12 0.0290(14) 0.0330(15) 0.0258(13) 0.0093(11) 0.0007(11) 0.0075(12)
C13 0.0401(17) 0.0447(18) 0.0294(15) -0.0131(13) -0.0098(13) 0.0041(14)
Cl3 0.0192(3) 0.0267(3) 0.0219(3) 0.0041(2) -0.0035(2) -0.0016(2)

loop_
_atom_type_symbol
_atom_type_description
_atom_type_scat_dispersion_real
_atom_type_scat_dispersion_imag
_atom_type_scat_source
C C 0.0033 0.0016 'International Tables Vol C Tables 4.2.6.8 and 6.1.1.4'
H H 0.0000 0.0000 'International Tables Vol C Tables 4.2.6.8 and 6.1.1.4'
N N 0.0061 0.0033 'International Tables Vol C Tables 4.2.6.8 and 6.1.1.4'
Cl Cl 0.1484 0.1585 'International Tables Vol C Tables 4.2.6.8 and 6.1.1.4'

loop_
_geom_angle_atom_site_label_1
_geom_angle_atom_site_label_2
_geom_angle_atom_site_label_3
_geom_angle
C1 N1 H1D 120(2)
C1 N1 H1E 122(2)
H1D N1 H1E 119(3)
C1 N2 C2 126.1(2)
C1 N2 H2D 117(4)
C2 N2 H2D 116(4)
C1 N3 C8 126.9(2)
C1 N3 H3D 114(4)
C8 N3 H3D 119(4)
N1 C1 N2 122.2(2)
N1 C1 N3 121.8(2)
N2 C1 N3 116.0(2)
N2 C2 C3 107.7(2)
N2 C2 C4 111.9(2)
C3 C2 C4 112.2(2)
N2 C2 H2 108.3
C3 C2 H2 108.3
C4 C2 H2 108.3
C2 C3 Cl1 111.6(2)
C2 C3 H3A 109.3
Cl1 C3 H3A 109.3
C2 C3 H3B 109.3
Cl1 C3 H3B 109.3
H3A C3 H3B 108.0
C5 C4 C7 108.7(2)
C5 C4 C6 109.5(2)
C7 C4 C6 109.7(2)
C5 C4 C2 108.9(2)
C7 C4 C2 108.8(2)
C6 C4 C2 111.2(2)
C4 C5 H5A 109.5
C4 C5 H5B 109.5
H5A C5 H5B 109.5
C4 C5 H5C 109.5
H5A C5 H5C 109.5
H5B C5 H5C 109.5
C4 C6 H6A 109.5
C4 C6 H6B 109.5
H6A C6 H6B 109.5
C4 C6 H6C 109.5
H6A C6 H6C 109.5
H6B C6 H6C 109.5
C4 C7 H7A 109.5
C4 C7 H7B 109.5
H7A C7 H7B 109.5
C4 C7 H7C 109.5
H7A C7 H7C 109.5
H7B C7 H7C 109.5
N3 C8 C9 108.7(2)
N3 C8 C10 111.30(19)
C9 C8 C10 113.28(19)
N3 C8 H8 107.8
C9 C8 H8 107.8
C10 C8 H8 107.8
C8 C9 Cl2 110.41(16)
C8 C9 H9A 109.6
Cl2 C9 H9A 109.6
C8 C9 H9B 109.6
Cl2 C9 H9B 109.6
H9A C9 H9B 108.1
C11 C10 C12 110.8(2)
C11 C10 C13 107.9(2)
C12 C10 C13 110.1(2)
C11 C10 C8 107.6(2)
C12 C10 C8 111.3(2)
C13 C10 C8 109.0(2)
C10 C11 H11A 109.5
C10 C11 H11B 109.5
H11A C11 H11B 109.5
C10 C11 H11C 109.5
H11A C11 H11C 109.5
H11B C11 H11C 109.5
C10 C12 H12A 109.5
C10 C12 H12B 109.5
H12A C12 H12B 109.5
C10 C12 H12C 109.5
H12A C12 H12C 109.5
H12B C12 H12C 109.5
C10 C13 H13A 109.5
C10 C13 H13B 109.5
H13A C13 H13B 109.5
C10 C13 H13C 109.5
H13A C13 H13C 109.5
H13B C13 H13C 109.5

loop_
_geom_bond_atom_site_label_1
_geom_bond_atom_site_label_2
_geom_bond_distance
Cl1 C3 1.774(3)
Cl2 C9 1.786(3)
N1 C1 1.326(3)
N1 H1D 0.86(3)
N1 H1E 0.89(4)
N2 C1 1.338(3)
N2 C2 1.470(3)
N2 H2D 0.88(6)
N3 C1 1.343(3)
N3 C8 1.465(3)
N3 H3D 0.90(6)
C2 C3 1.516(4)
C2 C4 1.551(3)
C2 H2 1.0000
C3 H3A 0.9900
C3 H3B 0.9900
C4 C5 1.530(4)
C4 C7 1.531(4)
C4 C6 1.540(4)
C5 H5A 0.9800
C5 H5B 0.9800
C5 H5C 0.9800
C6 H6A 0.9800
C6 H6B 0.9800
C6 H6C 0.9800
C7 H7A 0.9800
C7 H7B 0.9800
C7 H7C 0.9800
C8 C9 1.524(3)
C8 C10 1.548(3)
C8 H8 1.0000
C9 H9A 0.9900
C9 H9B 0.9900
C10 C11 1.526(4)
C10 C12 1.533(4)
C10 C13 1.535(4)
C11 H11A 0.9800
C11 H11B 0.9800
C11 H11C 0.9800
C12 H12A 0.9800
C12 H12B 0.9800
C12 H12C 0.9800
C13 H13A 0.9800
C13 H13B 0.9800
C13 H13C 0.9800
